data_1565700
loop_
_publ_author_name
'Yang, Li-li'
'Zhou, Jian'
'Zou, Hua-Hong'
'Hu, Feilong'
'Zhao, Jun-Wei'

_publ_section_title
;
 A series of new polynuclear lanthanide(III) clusters prepared in alkylol
 amine
;
_journal_name_full 'Inorganica Chimica Acta'
_journal_page_first 119201
_journal_paper_doi 10.1016/j.ica.2019.119201
_journal_volume 499
_journal_year 2020
_chemical_formula_moiety 'C40 H112 Er6 N20 O12, 6(Cl), 2(H2 O)'
_chemical_formula_sum 'C40 H116 Cl6 Er6 N20 O14'
_chemical_formula_weight 2317.76
_space_group_crystal_system monoclinic
_space_group_IT_number 14
_space_group_name_Hall '-P 2ybc'
_space_group_name_H-M_alt 'P 1 21/c 1'
_atom_sites_solution_hydrogens geom
_atom_sites_solution_primary iterative
_cell_angle_alpha 90
_cell_angle_beta 108.948(2)
_cell_angle_gamma 90
_cell_formula_units_Z 2
_cell_length_a 17.4310(11)
_cell_length_b 10.0145(7)
_cell_length_c 22.5019(15)
_cell_measurement_reflns_used 9942
_cell_measurement_temperature 296(2)
_cell_measurement_theta_max 27.47
_cell_measurement_theta_min 2.71
_cell_volume 3715.1(4)
_computing_cell_refinement 'SAINT v8.37A (Bruker, 2015)'
_computing_data_reduction 'SAINT v8.37A (Bruker, 2015)'
_computing_molecular_graphics 'Olex2 (Dolomanov et al., 2009)'
_computing_publication_material 'Olex2 (Dolomanov et al., 2009)'
_computing_structure_refinement 'XL (Sheldrick, 2008)'
_computing_structure_solution 'olex2.solve (Bourhis et al., 2015)'
_diffrn_ambient_temperature 296.15
_diffrn_measured_fraction_theta_full 0.997
_diffrn_measured_fraction_theta_max 0.992
_diffrn_measurement_device_type 'Bruker APEX-II CCD'
_diffrn_measurement_method '\f and \w scans'
_diffrn_radiation_type MoK\a
_diffrn_radiation_wavelength 0.71073
_diffrn_reflns_av_R_equivalents 0.0413
_diffrn_reflns_av_unetI/netI 0.0390
_diffrn_reflns_Laue_measured_fraction_full 0.997
_diffrn_reflns_Laue_measured_fraction_max 0.992
_diffrn_reflns_limit_h_max 22
_diffrn_reflns_limit_h_min -22
_diffrn_reflns_limit_k_max 11
_diffrn_reflns_limit_k_min -13
_diffrn_reflns_limit_l_max 27
_diffrn_reflns_limit_l_min -29
_diffrn_reflns_number 31481
_diffrn_reflns_point_group_measured_fraction_full 0.997
_diffrn_reflns_point_group_measured_fraction_max 0.992
_diffrn_reflns_theta_full 25.242
_diffrn_reflns_theta_max 27.507
_diffrn_reflns_theta_min 3.102
_diffrn_standards_number 0
_exptl_absorpt_coefficient_mu 6.979
_exptl_absorpt_correction_T_max 0.7456
_exptl_absorpt_correction_T_min 0.6239
_exptl_absorpt_correction_type multi-scan
_exptl_absorpt_process_details
'SADABS-2016/2 (Bruker,2016/2) was used for absorption correction. wR2(int) was 0.0660 before and 0.0516 after correction. The Ratio of minimum to maximum transmission is 0.8368. The \l/2 correction factor is Not present.'
_exptl_crystal_colour pink
_exptl_crystal_colour_primary pink
_exptl_crystal_density_diffrn 2.069
_exptl_crystal_description block
_exptl_crystal_F_000 2228
_exptl_crystal_size_max 0.06
_exptl_crystal_size_mid 0.043
_exptl_crystal_size_min 0.026
_refine_diff_density_max 1.729
_refine_diff_density_min -1.390
_refine_diff_density_rms 0.176
_refine_ls_extinction_coef .
_refine_ls_extinction_method none
_refine_ls_goodness_of_fit_ref 1.078
_refine_ls_hydrogen_treatment constr
_refine_ls_matrix_type full
_refine_ls_number_parameters 404
_refine_ls_number_reflns 8469
_refine_ls_number_restraints 226
_refine_ls_restrained_S_all 1.080
_refine_ls_R_factor_all 0.0482
_refine_ls_R_factor_gt 0.0316
_refine_ls_shift/su_max 0.001
_refine_ls_shift/su_mean 0.000
_refine_ls_structure_factor_coef Fsqd
_refine_ls_weighting_details 'w=1/[\s^2^(Fo^2^)+(0.0160P)^2^+18.0648P] where P=(Fo^2^+2Fc^2^)/3'
_refine_ls_weighting_scheme calc
_refine_ls_wR_factor_gt 0.0607
_refine_ls_wR_factor_ref 0.0669
_reflns_Friedel_coverage 0.000
_reflns_Friedel_fraction_full .
_reflns_Friedel_fraction_max .
_reflns_number_gt 6816
_reflns_number_total 8469
_reflns_threshold_expression 'I > 2\s(I)'
_cod_data_source_file ICA-2020-499-119201.cif
_cod_data_source_block 2f
_cod_database_code 1565700
_shelx_space_group_comment
;
The symmetry employed for this shelxl refinement is uniquely defined
by the following loop, which should always be used as a source of
symmetry information in preference to the above space-group names.
They are only intended as comments.
;
_shelx_estimated_absorpt_t_max 0.645
_shelx_estimated_absorpt_t_min 0.404
_olex2_refinement_description
;
1. Fixed Uiso
 At 1.2 times of:
  All C(H,H) groups, All N(H) groups, All N(H,H) groups, All O(H) groups
2. Restrained distances
 N5-C11 = N6-C12
 1.46 with sigma of 0.01
 C11-C12
 1.51 with sigma of 0.01
 O3-C9 = O3-C9A
 1.42 with sigma of 0.02
 C9-C10 = C9A-C10A
 1.51 with sigma of 0.01
 N5-C10 = N5-C10A
 1.46 with sigma of 0.01
 H11A-H10F
 2.01 with sigma of 0.01
3. Uiso/Uaniso restraints and constraints
C1 \\sim C2 \\sim C3 \\sim C4 \\sim C5 \\sim C6 \\sim C7 \\sim C8 \\sim C11
\\sim C12 \\sim C13 \\sim C14 \\sim C15 \\sim C16 \\sim C17 \\sim C18 \\sim C19
\\sim C20 \\sim C9 \\sim C9A \\sim C10 \\sim C10A: within 3.8A with sigma of
0.01 and sigma for terminal atoms of 0.02
Uanis(C9) = Uanis(C9A)
Uanis(C10) = Uanis(C10A)
4. Others
 Sof(H5B)=Sof(C9A)=Sof(H9AA)=Sof(H9AB)=Sof(C10A)=Sof(H10E)=Sof(H10F)=1-FVAR(1)
 Sof(H5A)=Sof(C9)=Sof(H9A)=Sof(H9B)=Sof(C10)=Sof(H10C)=Sof(H10D)=FVAR(1)
 Fixed Sof: O2W(0.5) O3W(0.5)
5.a Ternary CH refined with riding coordinates:
 O1W(H1W), N1(H1), N3(H3), N5(H5A), N5(H5B), N7(H7), N9(H9)
5.b Secondary CH2 refined with riding coordinates:
 N2(H2A,H2B), N4(H4A,H4B), N6(H6A,H6B), N8(H8A,H8B), N10(H10A,H10B), C1(H1A,
 H1B), C2(H2C,H2D), C3(H3A,H3B), C4(H4C,H4D), C5(H5C,H5D), C6(H6C,H6D), C7(H7A,
 H7B), C8(H8C,H8D), C11(H11A,H11B), C12(H12A,H12B), C13(H13A,H13B), C14(H14A,
 H14B), C15(H15A,H15B), C16(H16A,H16B), C17(H17A,H17B), C18(H18A,H18B),
 C19(H19A,H19B), C20(H20A,H20B), C9(H9A,H9B), C9A(H9AA,H9AB), C10(H10C,H10D),
 C10A(H10E,H10F)
;

loop_
_space_group_symop_operation_xyz
'x, y, z'
'-x, y+1/2, -z+1/2'
'-x, -y, -z'
'x, -y-1/2, z-1/2'

loop_
_atom_site_label
_atom_site_type_symbol
_atom_site_fract_x
_atom_site_fract_y
_atom_site_fract_z
_atom_site_U_iso_or_equiv
_atom_site_adp_type
_atom_site_occupancy
_atom_site_site_symmetry_order
_atom_site_calc_flag
_atom_site_refinement_flags_posn
_atom_site_refinement_flags_adp
_atom_site_refinement_flags_occupancy
_atom_site_disorder_assembly
_atom_site_disorder_group
Er1 Er 0.30056(2) 0.93832(3) 0.07223(2) 0.01970(6) Uani 1 1 d . . . . .
Er2 Er 0.09698(2) 1.02338(2) 0.06648(2) 0.01823(6) Uani 1 1 d . . . . .
Er3 Er 0.24468(2) 0.87806(3) 0.20306(2) 0.02063(6) Uani 1 1 d . . . . .
Cl1 Cl 0.14221(14) 0.5986(3) -0.10150(9) 0.0677(6) Uani 1 1 d . . . . .
Cl2 Cl 0.30739(11) 1.33335(18) 0.18062(9) 0.0486(4) Uani 1 1 d . . . . .
Cl3 Cl 0.41606(10) 0.6192(2) 0.39257(8) 0.0468(4) Uani 1 1 d . . . . .
O1W O 0.2328(2) 1.0528(4) 0.13174(16) 0.0190(7) Uani 1 1 d . . . . .
H1W H 0.251439 1.142197 0.147724 0.023 Uiso 1 1 calc R . . . .
O1 O 0.2039(2) 0.8132(4) 0.09972(17) 0.0280(9) Uani 1 1 d . . . . .
O2 O 0.1776(2) 1.0005(4) 0.00507(17) 0.0261(9) Uani 1 1 d . . . . .
O2W O 0.1134(6) 1.1635(10) 0.3254(5) 0.050(3) Uani 0.5 1 d . . P . .
O3 O 0.3597(2) 0.8708(5) 0.17288(18) 0.0342(10) Uani 1 1 d D . . . .
O3W O 0.6137(6) 0.8403(9) 0.1689(4) 0.042(2) Uani 0.5 1 d . . P . .
O4 O 0.1100(2) 0.9324(4) 0.16322(17) 0.0284(9) Uani 1 1 d . . . . .
O5 O 0.0058(2) 1.1179(4) -0.02319(17) 0.0241(8) Uani 1 1 d . . . . .
N1 N 0.2873(3) 0.7121(5) 0.0207(2) 0.0297(11) Uani 1 1 d . . . . .
H1 H 0.243511 0.716516 -0.019689 0.036 Uiso 1 1 calc R . . . .
N2 N 0.4353(3) 0.8538(6) 0.0641(3) 0.0392(13) Uani 1 1 d . . . . .
H2A H 0.443111 0.888247 0.030103 0.047 Uiso 1 1 calc R . . . .
H2B H 0.475752 0.880536 0.097618 0.047 Uiso 1 1 calc R . . . .
N3 N 0.3148(3) 1.0454(5) -0.0277(2) 0.0279(11) Uani 1 1 d . . . . .
H3 H 0.332422 0.975614 -0.050994 0.033 Uiso 1 1 calc R . . . .
N4 N 0.3867(3) 1.1418(5) 0.0984(2) 0.0320(12) Uani 1 1 d . . . . .
H4A H 0.376017 1.185658 0.129164 0.038 Uiso 1 1 calc R . . . .
H4B H 0.438599 1.117465 0.112326 0.038 Uiso 1 1 calc R . . . .
N5 N 0.3745(3) 0.8846(6) 0.2991(2) 0.0384(13) Uani 1 1 d D . . . .
H5A H 0.369681 0.811138 0.326442 0.046 Uiso 0.765(17) 1 calc R . P A 1
H5B H 0.373822 0.807946 0.325996 0.046 Uiso 0.235(17) 1 calc R . P A 2
N6 N 0.2481(3) 1.0740(6) 0.2730(2) 0.0433(14) Uani 1 1 d D . . . .
H6A H 0.261779 1.146665 0.255985 0.052 Uiso 1 1 calc R . . . .
H6B H 0.198693 1.086967 0.275352 0.052 Uiso 1 1 calc R . . . .
N7 N 0.1661(3) 0.7814(5) 0.2720(2) 0.0307(11) Uani 1 1 d . . . . .
H7 H 0.170952 0.844261 0.306421 0.037 Uiso 1 1 calc R . . . .
N8 N 0.2770(3) 0.6351(5) 0.2315(2) 0.0350(12) Uani 1 1 d . . . . .
H8A H 0.281402 0.592773 0.197948 0.042 Uiso 1 1 calc R . . . .
H8B H 0.325028 0.630660 0.261500 0.042 Uiso 1 1 calc R . . . .
N9 N 0.1218(3) 1.2746(5) 0.0625(2) 0.0282(11) Uani 1 1 d . . . . .
H9 H 0.180432 1.289209 0.080432 0.034 Uiso 1 1 calc R . . . .
N10 N 0.0120(3) 1.1657(6) 0.1161(3) 0.0397(13) Uani 1 1 d . . . . .
H10A H -0.032671 1.194369 0.086718 0.048 Uiso 1 1 calc R . . . .
H10B H -0.002512 1.117856 0.144049 0.048 Uiso 1 1 calc R . . . .
C1 C 0.1879(4) 0.6851(6) 0.0732(3) 0.0346(14) Uani 1 1 d . U . . .
H1A H 0.144499 0.690609 0.033289 0.042 Uiso 1 1 calc R . . . .
H1B H 0.169798 0.627834 0.100762 0.042 Uiso 1 1 calc R . . . .
C2 C 0.2610(4) 0.6243(7) 0.0630(3) 0.0386(14) Uani 1 1 d . U . . .
H2C H 0.304210 0.614957 0.102780 0.046 Uiso 1 1 calc R . . . .
H2D H 0.247819 0.536388 0.044342 0.046 Uiso 1 1 calc R . . . .
C3 C 0.3613(4) 0.6625(7) 0.0092(3) 0.0417(14) Uani 1 1 d . U . . .
H3A H 0.362790 0.695744 -0.030944 0.050 Uiso 1 1 calc R . . . .
H3B H 0.360257 0.565717 0.007435 0.050 Uiso 1 1 calc R . . . .
C4 C 0.4351(4) 0.7081(8) 0.0604(4) 0.0472(16) Uani 1 1 d . U . . .
H4C H 0.435516 0.670153 0.100145 0.057 Uiso 1 1 calc R . . . .
H4D H 0.483427 0.677829 0.051904 0.057 Uiso 1 1 calc R . . . .
C5 C 0.3737(4) 1.2321(7) 0.0442(3) 0.0393(15) Uani 1 1 d . U . . .
H5C H 0.415195 1.300782 0.054286 0.047 Uiso 1 1 calc R . . . .
H5D H 0.321254 1.275322 0.034589 0.047 Uiso 1 1 calc R . . . .
C6 C 0.3772(4) 1.1521(7) -0.0123(3) 0.0366(14) Uani 1 1 d . U . . .
H6C H 0.368192 1.210999 -0.048121 0.044 Uiso 1 1 calc R . . . .
H6D H 0.430589 1.112452 -0.003139 0.044 Uiso 1 1 calc R . . . .
C7 C 0.2347(3) 1.0950(7) -0.0683(3) 0.0341(13) Uani 1 1 d . U . . .
H7A H 0.232178 1.092359 -0.111974 0.041 Uiso 1 1 calc R . . . .
H7B H 0.227355 1.186814 -0.057511 0.041 Uiso 1 1 calc R . . . .
C8 C 0.1683(4) 1.0087(7) -0.0591(3) 0.0338(13) Uani 1 1 d . U . . .
H8C H 0.115788 1.046739 -0.081733 0.041 Uiso 1 1 calc R . . . .
H8D H 0.170967 0.919974 -0.075600 0.041 Uiso 1 1 calc R . . . .
C11 C 0.3839(4) 1.0049(9) 0.3363(4) 0.068(2) Uani 1 1 d D U . . .
H11A H 0.411005 1.072276 0.319383 0.082 Uiso 1 1 calc DR . . . .
H11B H 0.417794 0.985962 0.379072 0.082 Uiso 1 1 calc R . . . .
C12 C 0.3056(4) 1.0566(11) 0.3368(3) 0.073(2) Uani 1 1 d D U . . .
H12A H 0.313796 1.141897 0.358428 0.088 Uiso 1 1 calc R . . . .
H12B H 0.282553 0.995449 0.359875 0.088 Uiso 1 1 calc R . . . .
C13 C 0.2167(4) 0.5638(7) 0.2533(3) 0.0406(15) Uani 1 1 d . U . . .
H13A H 0.239261 0.479941 0.272817 0.049 Uiso 1 1 calc R . . . .
H13B H 0.168604 0.544581 0.217933 0.049 Uiso 1 1 calc R . . . .
C14 C 0.1950(4) 0.6498(7) 0.2997(3) 0.0368(14) Uani 1 1 d . U . . .
H14A H 0.152875 0.606666 0.312330 0.044 Uiso 1 1 calc R . . . .
H14B H 0.242109 0.661391 0.336874 0.044 Uiso 1 1 calc R . . . .
C15 C 0.0804(4) 0.7766(7) 0.2325(3) 0.0387(14) Uani 1 1 d . U . . .
H15A H 0.046559 0.762014 0.258617 0.046 Uiso 1 1 calc R . . . .
H15B H 0.071987 0.702959 0.203056 0.046 Uiso 1 1 calc R . . . .
C16 C 0.0568(4) 0.9072(8) 0.1967(3) 0.0395(15) Uani 1 1 d . U . . .
H16A H 0.001687 0.901309 0.167950 0.047 Uiso 1 1 calc R . . . .
H16B H 0.059261 0.979666 0.225863 0.047 Uiso 1 1 calc R . . . .
C17 C 0.0620(5) 1.2788(7) 0.1469(3) 0.0477(16) Uani 1 1 d . U . . .
H17A H 0.111176 1.247285 0.178307 0.057 Uiso 1 1 calc R . . . .
H17B H 0.032576 1.334107 0.167553 0.057 Uiso 1 1 calc R . . . .
C18 C 0.0827(5) 1.3583(7) 0.0976(4) 0.0477(16) Uani 1 1 d . U . . .
H18A H 0.033628 1.396780 0.068763 0.057 Uiso 1 1 calc R . . . .
H18B H 0.118806 1.430871 0.117412 0.057 Uiso 1 1 calc R . . . .
C19 C 0.0980(4) 1.3073(7) -0.0046(3) 0.0353(13) Uani 1 1 d . U . . .
H19A H 0.137102 1.269671 -0.022317 0.042 Uiso 1 1 calc R . . . .
H19B H 0.097936 1.403489 -0.009787 0.042 Uiso 1 1 calc R . . . .
C20 C 0.0144(4) 1.2524(7) -0.0391(3) 0.0403(15) Uani 1 1 d . U . . .
H20A H -0.025925 1.306504 -0.029191 0.048 Uiso 1 1 calc R . . . .
H20B H 0.004492 1.258659 -0.084044 0.048 Uiso 1 1 calc R . . . .
C9 C 0.4356(5) 0.9060(16) 0.2171(4) 0.0552(19) Uani 0.765(17) 1 d D U P A 1
H9A H 0.440552 1.002519 0.218797 0.066 Uiso 0.765(17) 1 calc R . P A 1
H9B H 0.478674 0.870849 0.203117 0.066 Uiso 0.765(17) 1 calc R . P A 1
C9A C 0.4380(14) 0.816(5) 0.2089(11) 0.0552(19) Uani 0.235(17) 1 d D U P A 2
H9AA H 0.481601 0.853191 0.196115 0.066 Uiso 0.235(17) 1 calc R . P A 2
H9AB H 0.438893 0.719637 0.206849 0.066 Uiso 0.235(17) 1 calc R . P A 2
C10 C 0.4460(6) 0.8549(15) 0.2809(5) 0.0675(19) Uani 0.765(17) 1 d D U P A 1
H10C H 0.454547 0.759121 0.281842 0.081 Uiso 0.765(17) 1 calc R . P A 1
H10D H 0.493426 0.895687 0.310688 0.081 Uiso 0.765(17) 1 calc R . P A 1
C10A C 0.4405(17) 0.865(3) 0.2724(18) 0.0675(19) Uani 0.235(17) 1 d D U P A 2
H10E H 0.478503 0.806166 0.301775 0.081 Uiso 0.235(17) 1 calc R . P A 2
H10F H 0.467269 0.951233 0.276865 0.081 Uiso 0.235(17) 1 calc DR . P A 2

loop_
_atom_site_aniso_label
_atom_site_aniso_U_11
_atom_site_aniso_U_22
_atom_site_aniso_U_33
_atom_site_aniso_U_23
_atom_site_aniso_U_13
_atom_site_aniso_U_12
Er1 0.01749(11) 0.02298(13) 0.01977(12) -0.00058(10) 0.00764(9) -0.00042(9)
Er2 0.01587(11) 0.02139(12) 0.01679(11) 0.00197(9) 0.00444(9) -0.00220(9)
Er3 0.02113(12) 0.02435(13) 0.01585(11) 0.00053(10) 0.00521(9) -0.00073(10)
Cl1 0.0757(14) 0.0851(17) 0.0396(10) 0.0095(10) 0.0148(10) -0.0206(12)
Cl2 0.0555(10) 0.0334(9) 0.0608(12) -0.0202(8) 0.0244(9) -0.0072(8)
Cl3 0.0324(8) 0.0641(12) 0.0447(10) 0.0143(9) 0.0138(7) 0.0026(8)
O1W 0.0195(17) 0.0173(19) 0.0203(18) -0.0027(15) 0.0067(14) -0.0028(15)
O1 0.037(2) 0.030(2) 0.022(2) -0.0071(17) 0.0156(17) -0.0122(18)
O2 0.0226(19) 0.038(2) 0.0185(19) 0.0022(17) 0.0081(15) 0.0027(17)
O2W 0.056(6) 0.046(6) 0.053(6) 0.002(5) 0.025(5) 0.013(5)
O3 0.026(2) 0.050(3) 0.027(2) 0.011(2) 0.0085(17) 0.008(2)
O3W 0.055(6) 0.028(5) 0.036(5) -0.007(4) 0.004(4) -0.004(4)
O4 0.0233(19) 0.043(3) 0.0193(19) 0.0103(18) 0.0079(15) 0.0037(18)
O5 0.0212(18) 0.022(2) 0.0233(19) 0.0070(16) -0.0007(15) -0.0039(16)
N1 0.034(3) 0.029(3) 0.028(3) 0.000(2) 0.014(2) 0.002(2)
N2 0.026(3) 0.046(4) 0.046(3) -0.004(3) 0.012(2) -0.002(2)
N3 0.025(2) 0.035(3) 0.027(3) -0.003(2) 0.013(2) 0.002(2)
N4 0.029(3) 0.037(3) 0.034(3) -0.006(2) 0.015(2) -0.006(2)
N5 0.034(3) 0.052(4) 0.024(3) 0.001(3) 0.003(2) -0.004(3)
N6 0.047(3) 0.042(3) 0.038(3) -0.012(3) 0.010(3) -0.002(3)
N7 0.031(3) 0.038(3) 0.021(2) 0.004(2) 0.007(2) 0.005(2)
N8 0.049(3) 0.031(3) 0.032(3) 0.001(2) 0.022(2) -0.001(2)
N9 0.029(2) 0.026(3) 0.027(3) 0.001(2) 0.005(2) -0.006(2)
N10 0.041(3) 0.034(3) 0.050(3) 0.004(3) 0.021(3) -0.002(2)
C1 0.041(3) 0.033(3) 0.036(3) -0.012(3) 0.020(3) -0.015(3)
C2 0.049(3) 0.030(3) 0.042(3) -0.003(3) 0.022(3) -0.008(3)
C3 0.051(3) 0.032(3) 0.052(3) -0.005(3) 0.031(3) 0.002(3)
C4 0.042(3) 0.047(4) 0.057(4) 0.007(3) 0.022(3) 0.011(3)
C5 0.038(3) 0.034(3) 0.047(4) -0.001(3) 0.016(3) -0.010(3)
C6 0.035(3) 0.044(3) 0.036(3) 0.005(3) 0.018(2) -0.006(3)
C7 0.032(3) 0.042(3) 0.030(3) 0.003(3) 0.013(2) -0.002(3)
C8 0.030(3) 0.053(3) 0.020(2) 0.001(2) 0.010(2) -0.001(3)
C11 0.053(3) 0.091(5) 0.046(3) -0.010(4) -0.004(3) -0.004(4)
C12 0.063(4) 0.101(5) 0.045(4) -0.030(4) 0.003(3) -0.002(4)
C13 0.046(3) 0.036(3) 0.041(3) 0.008(3) 0.017(3) -0.002(3)
C14 0.036(3) 0.048(4) 0.029(3) 0.011(3) 0.015(2) 0.005(3)
C15 0.026(3) 0.053(4) 0.038(3) 0.013(3) 0.011(2) -0.003(3)
C16 0.025(3) 0.068(4) 0.028(3) 0.013(3) 0.011(2) -0.009(3)
C17 0.064(4) 0.042(4) 0.043(4) -0.009(3) 0.024(3) -0.006(3)
C18 0.067(4) 0.028(3) 0.050(4) -0.006(3) 0.021(3) -0.007(3)
C19 0.042(3) 0.028(3) 0.038(3) 0.006(2) 0.015(2) -0.007(2)
C20 0.045(3) 0.029(3) 0.038(3) 0.008(3) 0.001(3) -0.004(3)
C9 0.032(3) 0.091(4) 0.040(3) -0.002(4) 0.006(3) -0.002(3)
C9A 0.032(3) 0.091(4) 0.040(3) -0.002(4) 0.006(3) -0.002(3)
C10 0.043(3) 0.106(4) 0.046(3) -0.002(3) 0.004(3) -0.002(3)
C10A 0.043(3) 0.106(4) 0.046(3) -0.002(3) 0.004(3) -0.002(3)

loop_
_atom_type_symbol
_atom_type_description
_atom_type_scat_dispersion_real
_atom_type_scat_dispersion_imag
_atom_type_scat_source
C C 0.0033 0.0016 'International Tables Vol C Tables 4.2.6.8 and 6.1.1.4'
H H 0.0000 0.0000 'International Tables Vol C Tables 4.2.6.8 and 6.1.1.4'
N N 0.0061 0.0033 'International Tables Vol C Tables 4.2.6.8 and 6.1.1.4'
O O 0.0106 0.0060 'International Tables Vol C Tables 4.2.6.8 and 6.1.1.4'
Cl Cl 0.1484 0.1585 'International Tables Vol C Tables 4.2.6.8 and 6.1.1.4'
Er Er -0.2586 4.9576 'International Tables Vol C Tables 4.2.6.8 and 6.1.1.4'

loop_
_geom_angle_atom_site_label_1
_geom_angle_atom_site_label_2
_geom_angle_atom_site_label_3
_geom_angle
_geom_angle_site_symmetry_1
_geom_angle_site_symmetry_3
Er3 Er1 Er2 61.582(7) . .
O1W Er1 Er2 40.18(8) . .
O1W Er1 Er3 42.63(9) . .
O1W Er1 N1 135.41(14) . .
O1W Er1 N2 147.60(15) . .
O1W Er1 N3 120.21(14) . .
O1W Er1 N4 80.91(14) . .
O1 Er1 Er2 49.60(10) . .
O1 Er1 Er3 41.52(9) . .
O1 Er1 O1W 64.69(13) . .
O1 Er1 N1 70.97(14) . .
O1 Er1 N2 126.76(17) . .
O1 Er1 N3 137.41(14) . .
O1 Er1 N4 143.95(15) . .
O2 Er1 Er2 37.58(9) . .
O2 Er1 Er3 98.56(9) . .
O2 Er1 O1W 72.86(12) . .
O2 Er1 O1 73.60(14) . .
O2 Er1 N1 90.84(15) . .
O2 Er1 N2 137.15(16) . .
O2 Er1 N3 69.08(14) . .
O2 Er1 N4 107.44(16) . .
O3 Er1 Er2 103.25(10) . .
O3 Er1 Er3 41.92(10) . .
O3 Er1 O1W 74.08(14) . .
O3 Er1 O1 73.07(14) . .
O3 Er1 O2 140.48(13) . .
O3 Er1 N1 97.80(16) . .
O3 Er1 N2 80.91(17) . .
O3 Er1 N3 148.82(14) . .
O3 Er1 N4 87.95(17) . .
N1 Er1 Er2 104.68(11) . .
N1 Er1 Er3 103.11(11) . .
N1 Er1 N2 67.60(17) . .
N1 Er1 N3 89.58(16) . .
N2 Er1 Er2 171.86(12) . .
N2 Er1 Er3 121.63(13) . .
N2 Er1 N3 74.00(17) . .
N3 Er1 Er2 104.06(10) . .
N3 Er1 Er3 162.65(11) . .
N4 Er1 Er2 109.04(12) . .
N4 Er1 Er3 104.98(11) . .
N4 Er1 N1 143.46(16) . .
N4 Er1 N2 77.88(17) . .
N4 Er1 N3 69.10(16) . .
Er1 Er2 Er2 128.373(11) . 3_575
Er1 Er2 Er3 56.901(7) . .
Er3 Er2 Er2 146.940(12) . 3_575
O1W Er2 Er1 39.90(8) . .
O1W Er2 Er2 166.81(8) . 3_575
O1W Er2 Er3 39.53(9) . .
O1W Er2 O1 58.17(12) . .
O1W Er2 N9 75.67(14) . .
O1W Er2 N10 105.33(15) . .
O1 Er2 Er1 40.36(8) . .
O1 Er2 Er2 118.55(8) . 3_575
O1 Er2 Er3 39.40(8) . .
O2 Er2 Er1 37.44(9) . .
O2 Er2 Er2 94.43(9) . 3_575
O2 Er2 Er3 93.79(9) . .
O2 Er2 O1W 72.48(12) . .
O2 Er2 O1 65.87(12) . .
O2 Er2 O4 130.00(14) . .
O2 Er2 O5 84.10(13) . .
O2 Er2 N9 86.17(15) . .
O2 Er2 N10 151.48(16) . .
O4 Er2 Er1 94.54(9) . .
O4 Er2 Er2 119.46(10) . 3_575
O4 Er2 Er3 38.02(9) . .
O4 Er2 O1W 72.00(12) . .
O4 Er2 O1 65.80(13) . .
O4 Er2 O5 144.18(13) . .
O4 Er2 N9 117.14(15) . .
O4 Er2 N10 72.58(16) . .
O5 Er2 Er1 120.26(10) 3_575 .
O5 Er2 Er1 120.92(9) . .
O5 Er2 Er2 34.19(9) . 3_575
O5 Er2 Er2 35.67(9) 3_575 3_575
O5 Er2 Er3 111.31(9) 3_575 .
O5 Er2 Er3 177.80(9) . .
O5 Er2 O1W 147.78(13) 3_575 .
O5 Er2 O1W 138.79(12) . .
O5 Er2 O1 90.60(12) 3_575 .
O5 Er2 O1 139.43(13) . .
O5 Er2 O2 103.64(14) 3_575 .
O5 Er2 O4 88.87(14) 3_575 .
O5 Er2 O5 69.86(15) 3_575 .
O5 Er2 N9 69.22(14) . .
O5 Er2 N9 136.52(14) 3_575 .
O5 Er2 N10 92.71(16) 3_575 .
O5 Er2 N10 79.78(16) . .
N9 Er2 Er1 93.31(11) . .
N9 Er2 Er2 102.36(11) . 3_575
N9 Er2 Er3 110.11(10) . .
N9 Er2 O1 130.89(13) . .
N10 Er2 Er1 144.81(13) . .
N10 Er2 Er2 85.30(13) . 3_575
N10 Er2 Er3 101.92(13) . .
N10 Er2 O1 138.17(15) . .
N10 Er2 N9 66.18(17) . .
Er1 Er3 Er2 61.517(8) . .
O1W Er3 Er1 42.93(8) . .
O1W Er3 Er2 40.08(8) . .
O1W Er3 N5 114.53(15) . .
O1W Er3 N6 79.85(16) . .
O1W Er3 N7 138.68(14) . .
O1W Er3 N8 148.80(14) . .
O1 Er3 Er1 42.51(9) . .
O1 Er3 Er2 49.55(11) . .
O1 Er3 O1W 65.60(13) . .
O1 Er3 O3 72.95(14) . .
O1 Er3 N5 139.20(15) . .
O1 Er3 N6 142.72(17) . .
O1 Er3 N7 117.08(15) . .
O1 Er3 N8 87.36(16) . .
O3 Er3 Er1 40.77(9) . .
O3 Er3 Er2 102.05(10) . .
O3 Er3 O1W 73.39(13) . .
O3 Er3 N5 68.79(15) . .
O3 Er3 N6 111.22(18) . .
O3 Er3 N7 147.88(15) . .
O3 Er3 N8 84.33(16) . .
O4 Er3 Er1 99.35(9) . .
O4 Er3 Er2 38.24(9) . .
O4 Er3 O1W 72.70(13) . .
O4 Er3 O1 74.33(14) . .
O4 Er3 O3 140.11(13) . .
O4 Er3 N5 146.41(15) . .
O4 Er3 N6 82.66(17) . .
O4 Er3 N7 69.27(14) . .
O4 Er3 N8 116.30(16) . .
N5 Er3 Er1 107.34(12) . .
N5 Er3 Er2 153.35(13) . .
N6 Er3 Er1 116.40(14) . .
N6 Er3 Er2 94.83(13) . .
N6 Er3 N5 67.48(17) . .
N6 Er3 N7 79.88(19) . .
N6 Er3 N8 129.51(18) . .
N7 Er3 Er1 159.59(11) . .
N7 Er3 Er2 107.04(10) . .
N7 Er3 N5 89.91(16) . .
N8 Er3 Er1 106.43(11) . .
N8 Er3 Er2 129.83(13) . .
N8 Er3 N5 75.48(18) . .
N8 Er3 N7 66.69(16) . .
Er1 O1W Er2 99.92(13) . .
Er1 O1W H1W 119.1 . .
Er2 O1W H1W 119.1 . .
Er3 O1W Er1 94.43(13) . .
Er3 O1W Er2 100.40(13) . .
Er3 O1W H1W 119.1 . .
Er1 O1 Er2 90.04(13) . .
Er3 O1 Er1 95.96(14) . .
Er3 O1 Er2 91.05(13) . .
C1 O1 Er1 116.0(3) . .
C1 O1 Er2 124.1(4) . .
C1 O1 Er3 130.0(4) . .
Er1 O2 Er2 104.98(14) . .
C8 O2 Er1 118.0(3) . .
C8 O2 Er2 137.0(3) . .
Er1 O3 Er3 97.32(14) . .
C9 O3 Er1 130.2(5) . .
C9 O3 Er3 119.0(5) . .
C9A O3 Er1 135.4(11) . .
C9A O3 Er3 126.5(13) . .
Er3 O4 Er2 103.74(14) . .
C16 O4 Er2 134.8(3) . .
C16 O4 Er3 121.5(3) . .
Er2 O5 Er2 110.15(15) 3_575 .
C20 O5 Er2 120.6(3) . .
C20 O5 Er2 128.8(3) . 3_575
Er1 N1 H1 108.2 . .
C2 N1 Er1 103.9(4) . .
C2 N1 H1 108.2 . .
C2 N1 C3 112.6(5) . .
C3 N1 Er1 115.3(4) . .
C3 N1 H1 108.2 . .
Er1 N2 H2A 109.5 . .
Er1 N2 H2B 109.5 . .
H2A N2 H2B 108.1 . .
C4 N2 Er1 110.5(4) . .
C4 N2 H2A 109.5 . .
C4 N2 H2B 109.5 . .
Er1 N3 H3 107.8 . .
C6 N3 Er1 111.5(3) . .
C6 N3 H3 107.8 . .
C6 N3 C7 112.0(5) . .
C7 N3 Er1 109.8(3) . .
C7 N3 H3 107.8 . .
Er1 N4 H4A 109.0 . .
Er1 N4 H4B 109.0 . .
H4A N4 H4B 107.8 . .
C5 N4 Er1 112.9(4) . .
C5 N4 H4A 109.0 . .
C5 N4 H4B 109.0 . .
Er3 N5 H5A 106.1 . .
Er3 N5 H5B 108.4 . .
C11 N5 Er3 114.3(4) . .
C11 N5 H5A 106.1 . .
C11 N5 H5B 108.4 . .
C11 N5 C10 112.6(8) . .
C11 N5 C10A 112.9(10) . .
C10 N5 Er3 110.9(5) . .
C10 N5 H5A 106.1 . .
C10A N5 Er3 104.2(16) . .
C10A N5 H5B 108.4 . .
Er3 N6 H6A 109.0 . .
Er3 N6 H6B 109.0 . .
H6A N6 H6B 107.8 . .
C12 N6 Er3 113.0(5) . .
C12 N6 H6A 109.0 . .
C12 N6 H6B 109.0 . .
Er3 N7 H7 108.0 . .
C14 N7 Er3 114.6(4) . .
C14 N7 H7 108.0 . .
C15 N7 Er3 106.5(3) . .
C15 N7 H7 108.0 . .
C15 N7 C14 111.5(5) . .
Er3 N8 H8A 108.5 . .
Er3 N8 H8B 108.5 . .
H8A N8 H8B 107.5 . .
C13 N8 Er3 115.0(4) . .
C13 N8 H8A 108.5 . .
C13 N8 H8B 108.5 . .
Er2 N9 H9 107.4 . .
C18 N9 Er2 115.5(4) . .
C18 N9 H9 107.4 . .
C18 N9 C19 113.7(5) . .
C19 N9 Er2 105.1(3) . .
C19 N9 H9 107.4 . .
Er2 N10 H10A 110.2 . .
Er2 N10 H10B 110.2 . .
H10A N10 H10B 108.5 . .
C17 N10 Er2 107.4(4) . .
C17 N10 H10A 110.2 . .
C17 N10 H10B 110.2 . .
O1 C1 H1A 109.2 . .
O1 C1 H1B 109.2 . .
O1 C1 C2 112.1(5) . .
H1A C1 H1B 107.9 . .
C2 C1 H1A 109.2 . .
C2 C1 H1B 109.2 . .
N1 C2 C1 108.4(5) . .
N1 C2 H2C 110.0 . .
N1 C2 H2D 110.0 . .
C1 C2 H2C 110.0 . .
C1 C2 H2D 110.0 . .
H2C C2 H2D 108.4 . .
N1 C3 H3A 109.6 . .
N1 C3 H3B 109.6 . .
N1 C3 C4 110.1(5) . .
H3A C3 H3B 108.2 . .
C4 C3 H3A 109.6 . .
C4 C3 H3B 109.6 . .
N2 C4 C3 109.5(6) . .
N2 C4 H4C 109.8 . .
N2 C4 H4D 109.8 . .
C3 C4 H4C 109.8 . .
C3 C4 H4D 109.8 . .
H4C C4 H4D 108.2 . .
N4 C5 H5C 109.8 . .
N4 C5 H5D 109.8 . .
N4 C5 C6 109.3(5) . .
H5C C5 H5D 108.3 . .
C6 C5 H5C 109.8 . .
C6 C5 H5D 109.8 . .
N3 C6 C5 110.5(5) . .
N3 C6 H6C 109.6 . .
N3 C6 H6D 109.6 . .
C5 C6 H6C 109.6 . .
C5 C6 H6D 109.6 . .
H6C C6 H6D 108.1 . .
N3 C7 H7A 109.8 . .
N3 C7 H7B 109.8 . .
N3 C7 C8 109.5(5) . .
H7A C7 H7B 108.2 . .
C8 C7 H7A 109.8 . .
C8 C7 H7B 109.8 . .
O2 C8 C7 109.7(5) . .
O2 C8 H8C 109.7 . .
O2 C8 H8D 109.7 . .
C7 C8 H8C 109.7 . .
C7 C8 H8D 109.7 . .
H8C C8 H8D 108.2 . .
N5 C11 H11A 109.3 . .
N5 C11 H11B 109.3 . .
N5 C11 C12 111.6(6) . .
H11A C11 H11B 108.0 . .
C12 C11 H11A 109.3 . .
C12 C11 H11B 109.3 . .
N6 C12 H12A 109.2 . .
N6 C12 H12B 109.2 . .
C11 C12 N6 112.1(6) . .
C11 C12 H12A 109.2 . .
C11 C12 H12B 109.2 . .
H12A C12 H12B 107.9 . .
N8 C13 H13A 109.9 . .
N8 C13 H13B 109.9 . .
N8 C13 C14 108.8(6) . .
H13A C13 H13B 108.3 . .
C14 C13 H13A 109.9 . .
C14 C13 H13B 109.9 . .
N7 C14 C13 110.4(5) . .
N7 C14 H14A 109.6 . .
N7 C14 H14B 109.6 . .
C13 C14 H14A 109.6 . .
C13 C14 H14B 109.6 . .
H14A C14 H14B 108.1 . .
N7 C15 H15A 109.7 . .
N7 C15 H15B 109.7 . .
N7 C15 C16 109.8(5) . .
H15A C15 H15B 108.2 . .
C16 C15 H15A 109.7 . .
C16 C15 H15B 109.7 . .
O4 C16 C15 109.2(5) . .
O4 C16 H16A 109.8 . .
O4 C16 H16B 109.8 . .
C15 C16 H16A 109.8 . .
C15 C16 H16B 109.8 . .
H16A C16 H16B 108.3 . .
N10 C17 H17A 110.1 . .
N10 C17 H17B 110.1 . .
N10 C17 C18 108.1(6) . .
H17A C17 H17B 108.4 . .
C18 C17 H17A 110.1 . .
C18 C17 H17B 110.1 . .
N9 C18 C17 111.1(6) . .
N9 C18 H18A 109.4 . .
N9 C18 H18B 109.4 . .
C17 C18 H18A 109.4 . .
C17 C18 H18B 109.4 . .
H18A C18 H18B 108.0 . .
N9 C19 H19A 109.6 . .
N9 C19 H19B 109.6 . .
N9 C19 C20 110.5(5) . .
H19A C19 H19B 108.1 . .
C20 C19 H19A 109.6 . .
C20 C19 H19B 109.6 . .
O5 C20 C19 112.3(5) . .
O5 C20 H20A 109.1 . .
O5 C20 H20B 109.1 . .
C19 C20 H20A 109.1 . .
C19 C20 H20B 109.1 . .
H20A C20 H20B 107.9 . .
O3 C9 H9A 109.0 . .
O3 C9 H9B 109.0 . .
O3 C9 C10 112.8(9) . .
H9A C9 H9B 107.8 . .
C10 C9 H9A 109.0 . .
C10 C9 H9B 109.0 . .
O3 C9A H9AA 112.1 . .
O3 C9A H9AB 112.1 . .
O3 C9A C10A 98(3) . .
H9AA C9A H9AB 109.8 . .
C10A C9A H9AA 112.1 . .
C10A C9A H9AB 112.1 . .
N5 C10 C9 110.8(8) . .
N5 C10 H10C 109.5 . .
N5 C10 H10D 109.5 . .
C9 C10 H10C 109.5 . .
C9 C10 H10D 109.5 . .
H10C C10 H10D 108.1 . .
N5 C10A C9A 130(3) . .
N5 C10A H10E 104.7 . .
N5 C10A H10F 104.7 . .
C9A C10A H10E 104.7 . .
C9A C10A H10F 104.7 . .
H10E C10A H10F 105.7 . .

loop_
_geom_bond_atom_site_label_1
_geom_bond_atom_site_label_2
_geom_bond_distance
_geom_bond_site_symmetry_2
Er1 Er2 3.6106(4) .
Er1 Er3 3.4413(4) .
Er1 O1W 2.351(3) .
Er1 O1 2.338(4) .
Er1 O2 2.272(4) .
Er1 O3 2.266(4) .
Er1 N1 2.521(5) .
Er1 N2 2.557(5) .
Er1 N3 2.575(5) .
Er1 N4 2.486(5) .
Er2 Er2 3.7459(5) 3_575
Er2 Er3 3.6129(4) .
Er2 O1W 2.365(3) .
Er2 O1 2.750(4) .
Er2 O2 2.279(4) .
Er2 O4 2.302(4) .
Er2 O5 2.326(3) .
Er2 O5 2.242(4) 3_575
Er2 N9 2.559(5) .
Er2 N10 2.559(5) .
Er3 O1W 2.338(4) .
Er3 O1 2.294(4) .
Er3 O3 2.318(4) .
Er3 O4 2.291(4) .
Er3 N5 2.572(5) .
Er3 N6 2.504(5) .
Er3 N7 2.569(5) .
Er3 N8 2.532(5) .
O1W H1W 0.9800 .
O1 C1 1.404(7) .
O2 C8 1.402(6) .
O3 C9 1.417(9) .
O3 C9A 1.448(18) .
O4 C16 1.394(6) .
O5 C20 1.414(7) .
N1 H1 0.9800 .
N1 C2 1.474(8) .
N1 C3 1.481(8) .
N2 H2A 0.8900 .
N2 H2B 0.8900 .
N2 C4 1.462(9) .
N3 H3 0.9800 .
N3 C6 1.484(8) .
N3 C7 1.484(7) .
N4 H4A 0.8900 .
N4 H4B 0.8900 .
N4 C5 1.474(8) .
N5 H5A 0.9800 .
N5 H5B 0.9800 .
N5 C11 1.446(7) .
N5 C10 1.463(8) .
N5 C10A 1.474(10) .
N6 H6A 0.8900 .
N6 H6B 0.8900 .
N6 C12 1.469(7) .
N7 H7 0.9800 .
N7 C14 1.475(8) .
N7 C15 1.470(7) .
N8 H8A 0.8900 .
N8 H8B 0.8900 .
N8 C13 1.481(8) .
N9 H9 0.9800 .
N9 C18 1.462(8) .
N9 C19 1.467(7) .
N10 H10A 0.8900 .
N10 H10B 0.8900 .
N10 C17 1.459(9) .
C1 H1A 0.9700 .
C1 H1B 0.9700 .
C1 C2 1.495(9) .
C2 H2C 0.9700 .
C2 H2D 0.9700 .
C3 H3A 0.9700 .
C3 H3B 0.9700 .
C3 C4 1.494(10) .
C4 H4C 0.9700 .
C4 H4D 0.9700 .
C5 H5C 0.9700 .
C5 H5D 0.9700 .
C5 C6 1.521(9) .
C6 H6C 0.9700 .
C6 H6D 0.9700 .
C7 H7A 0.9700 .
C7 H7B 0.9700 .
C7 C8 1.512(8) .
C8 H8C 0.9700 .
C8 H8D 0.9700 .
C11 H11A 0.9700 .
C11 H11B 0.9700 .
C11 C12 1.465(8) .
C12 H12A 0.9700 .
C12 H12B 0.9700 .
C13 H13A 0.9700 .
C13 H13B 0.9700 .
C13 C14 1.494(9) .
C14 H14A 0.9700 .
C14 H14B 0.9700 .
C15 H15A 0.9700 .
C15 H15B 0.9700 .
C15 C16 1.522(9) .
C16 H16A 0.9700 .
C16 H16B 0.9700 .
C17 H17A 0.9700 .
C17 H17B 0.9700 .
C17 C18 1.502(10) .
C18 H18A 0.9700 .
C18 H18B 0.9700 .
C19 H19A 0.9700 .
C19 H19B 0.9700 .
C19 C20 1.515(9) .
C20 H20A 0.9700 .
C20 H20B 0.9700 .
C9 H9A 0.9700 .
C9 H9B 0.9700 .
C9 C10 1.478(9) .
C9A H9AA 0.9700 .
C9A H9AB 0.9700 .
C9A C10A 1.496(10) .
C10 H10C 0.9700 .
C10 H10D 0.9700 .
C10A H10E 0.9700 .
C10A H10F 0.9700 .
